data_7130687
loop_
_publ_author_name
'Okokhere-Edeghoghon, Bibian'
'Hill, Michael S.'
'Mahon, Mary F.'
'McMullin, Claire L.'

_publ_section_title
;
 Diverse reactivity of a magnesium silanide toward ketones
;
_journal_name_full 'Chemical Communications'
_journal_paper_doi 10.1039/D2CC03966D
_journal_year 2022
_chemical_formula_moiety 'C63 H70 F2 Mg N2 O2 Si'
_chemical_formula_sum 'C63 H70 F2 Mg N2 O2 Si'
_chemical_formula_weight 977.61
_space_group_crystal_system monoclinic
_space_group_IT_number 14
_space_group_name_Hall '-P 2ybc'
_space_group_name_H-M_alt 'P 1 21/c 1'
_atom_sites_solution_hydrogens geom
_atom_sites_solution_primary dual
_audit_creation_date 2021-11-19
_audit_creation_method
;
Olex2 1.5
(compiled 2021.11.18 svn.ra9532c28 for OlexSys, GUI svn.r6427)
;
_audit_update_record
;
2022-04-18 deposited with the CCDC.	2022-08-30 downloaded from the CCDC.
;
_cell_angle_alpha 90
_cell_angle_beta 114.878(4)
_cell_angle_gamma 90
_cell_formula_units_Z 4
_cell_length_a 19.7577(7)
_cell_length_b 13.5109(3)
_cell_length_c 22.2296(8)
_cell_measurement_reflns_used 6001
_cell_measurement_temperature 150.00(10)
_cell_measurement_theta_max 72.7790
_cell_measurement_theta_min 3.9500
_cell_volume 5383.4(3)
_computing_cell_refinement 'CrysAlisPro 1.171.39.46 (Rigaku OD, 2018)'
_computing_data_collection 'CrysAlisPro 1.171.39.46 (Rigaku OD, 2018)'
_computing_data_reduction 'CrysAlisPro 1.171.39.46 (Rigaku OD, 2018)'
_computing_molecular_graphics 'Olex2 1.5 (Dolomanov et al., 2009)'
_computing_publication_material 'Olex2 1.5 (Dolomanov et al., 2009)'
_computing_structure_refinement 'SHELXL 2014/3 (Sheldrick, 2015)'
_computing_structure_solution 'SHELXT 2018/2 (Sheldrick, 2018)'
_diffrn_ambient_environment N~2~
_diffrn_ambient_temperature 150.00(10)
_diffrn_detector 'CCD plate'
_diffrn_detector_area_resol_mean 8.1150
_diffrn_detector_type EosS2
_diffrn_measured_fraction_theta_full 1.000
_diffrn_measured_fraction_theta_max 0.989
_diffrn_measurement_device 'four-circle diffractometer'
_diffrn_measurement_device_type 'SuperNova, Dual, Cu at home/near, EosS2'
_diffrn_measurement_method '\w scans'
_diffrn_radiation_monochromator mirror
_diffrn_radiation_probe x-ray
_diffrn_radiation_type 'Cu K\a'
_diffrn_radiation_wavelength 1.54184
_diffrn_reflns_av_R_equivalents 0.0597
_diffrn_reflns_av_unetI/netI 0.0607
_diffrn_reflns_Laue_measured_fraction_full 1.000
_diffrn_reflns_Laue_measured_fraction_max 0.989
_diffrn_reflns_limit_h_max 24
_diffrn_reflns_limit_h_min -16
_diffrn_reflns_limit_k_max 16
_diffrn_reflns_limit_k_min -16
_diffrn_reflns_limit_l_max 17
_diffrn_reflns_limit_l_min -27
_diffrn_reflns_number 38292
_diffrn_reflns_point_group_measured_fraction_full 1.000
_diffrn_reflns_point_group_measured_fraction_max 0.989
_diffrn_reflns_theta_full 67.684
_diffrn_reflns_theta_max 73.050
_diffrn_reflns_theta_min 3.938
_diffrn_source 'micro-focus sealed X-ray tube'
_diffrn_source_type 'SuperNova (Cu) X-ray Source'
_exptl_absorpt_coefficient_mu 0.909
_exptl_absorpt_correction_T_max 1.00000
_exptl_absorpt_correction_T_min 0.86031
_exptl_absorpt_correction_type multi-scan
_exptl_absorpt_process_details
;
CrysAlisPro 1.171.39.46 (Rigaku Oxford Diffraction, 2018)
Empirical absorption correction using spherical harmonics,
 implemented in SCALE3 ABSPACK scaling algorithm.
;
_exptl_crystal_colour yellow
_exptl_crystal_colour_primary yellow
_exptl_crystal_density_diffrn 1.206
_exptl_crystal_description plate
_exptl_crystal_F_000 2088
_exptl_crystal_size_max 0.127
_exptl_crystal_size_mid 0.077
_exptl_crystal_size_min 0.062
_refine_diff_density_max 1.616
_refine_diff_density_min -0.520
_refine_diff_density_rms 0.054
_refine_ls_extinction_method none
_refine_ls_goodness_of_fit_ref 1.021
_refine_ls_hydrogen_treatment constr
_refine_ls_matrix_type full
_refine_ls_number_parameters 691
_refine_ls_number_reflns 10654
_refine_ls_number_restraints 186
_refine_ls_restrained_S_all 1.021
_refine_ls_R_factor_all 0.0926
_refine_ls_R_factor_gt 0.0604
_refine_ls_shift/su_max 0.000
_refine_ls_shift/su_mean 0.000
_refine_ls_structure_factor_coef Fsqd
_refine_ls_weighting_details 'w=1/[\s^2^(Fo^2^)+(0.0862P)^2^+1.7216P] where P=(Fo^2^+2Fc^2^)/3'
_refine_ls_weighting_scheme calc
_refine_ls_wR_factor_gt 0.1544
_refine_ls_wR_factor_ref 0.1750
_reflns_Friedel_coverage 0.000
_reflns_number_gt 7393
_reflns_number_total 10654
_reflns_threshold_expression 'I > 2\s(I)'
_cod_data_source_file d2cc03966d2.cif
_cod_data_source_block s21msh106-cpd4
_cod_database_code 7130687
_shelxl_version_number 2014-3
_shelx_space_group_comment
;
The symmetry employed for this shelxl refinement is uniquely defined
by the following loop, which should always be used as a source of
symmetry information in preference to the above space-group names.
They are only intended as comments.
;
_olex2_refinement_description
;
1. Fixed Uiso
 At 1.2 times of:
  All C(H) groups
 At 1.5 times of:
  All C(H,H,H) groups
2. Restrained distances
 F1-C40 \\sim F1A-C34A
 with sigma of 0.005
 F1-C41 \\sim C33A-F1A
 with sigma of 0.005
 F1-C39 \\sim C35A-F1A
 with sigma of 0.005
 C36-C34 \\sim C36A-C34A
 with sigma of 0.04
 C33-F1A \\sim C33A-F1A
 with sigma of 0.04
 C35-F1A \\sim C35A-F1A
 with sigma of 0.04
3. Uiso/Uaniso restraints and constraints
C31 \\sim C32 \\sim C33 \\sim C34 \\sim C35 \\sim C36 \\sim C31A \\sim C32A
\\sim C33A \\sim C34A \\sim C35A \\sim C36A: within 2A with sigma of 0.01 and
sigma for terminal atoms of 0.01 within 2A
4. Others
 Fixed Sof: H40(0.15) F1(0.85) C31(0.85) C36(0.85) H36(0.85) C35(0.85)
 H35(0.85) C34(0.85) H34(0.85) C33(0.85) H33(0.85) C32(0.85) H32(0.85)
 F1A(0.15) C31A(0.15) C36A(0.15) H36A(0.15) C35A(0.15) H35A(0.15) C34A(0.15)
 C33A(0.15) H33A(0.15) C32A(0.15) H32A(0.15)
5.a Ternary CH refined with riding coordinates:
 C12(H12), C15(H15), C24(H24), C27(H27), C55(H55)
5.b Aromatic/amide H refined with riding coordinates:
 C3(H3), C8(H8), C9(H9), C10(H10), C20(H20), C21(H21), C22(H22), C38(H38),
 C39(H39), C40(H40), C41(H41), C42(H42), C45(H45), C46(H46), C47(H47), C48(H48),
  C49(H49), C51(H51), C52(H52), C54(H54), C59(H59), C60(H60), C61(H61),
 C62(H62), C63(H63), C36(H36), C35(H35), C34(H34), C33(H33), C32(H32),
 C36A(H36A), C35A(H35A), C33A(H33A), C32A(H32A)
5.c Fitted hexagon refined as free rotating group:
 C31(C36,C35,C34,C33,C32), C31A(C36A,C35A,C34A,C33A,C32A)
5.d Idealised Me refined as rotating group:
 C1(H1A,H1B,H1C), C5(H5A,H5B,H5C), C13(H13A,H13B,H13C), C14(H14A,H14B,H14C),
 C16(H16A,H16B,H16C), C17(H17A,H17B,H17C), C25(H25A,H25B,H25C), C26(H26A,H26B,
 H26C), C28(H28A,H28B,H28C), C29(H29A,H29B,H29C), C56(H56A,H56B,H56C), C57(H57A,
 H57B,H57C)
;
_olex2_submission_special_instructions 'No special instructions were received'

loop_
_space_group_symop_operation_xyz
'x, y, z'
'-x, y+1/2, -z+1/2'
'-x, -y, -z'
'x, -y-1/2, z-1/2'

loop_
_atom_site_label
_atom_site_type_symbol
_atom_site_fract_x
_atom_site_fract_y
_atom_site_fract_z
_atom_site_U_iso_or_equiv
_atom_site_adp_type
_atom_site_occupancy
_atom_site_site_symmetry_order
_atom_site_calc_flag
_atom_site_refinement_flags_posn
_atom_site_refinement_flags_adp
_atom_site_refinement_flags_occupancy
_atom_site_disorder_assembly
_atom_site_disorder_group
Si1 Si 0.26641(4) 0.35567(6) 0.52497(4) 0.03175(18) Uani 1 1 d . . . . .
Mg1 Mg 0.27217(5) 0.73954(6) 0.52568(4) 0.02436(19) Uani 1 1 d . . . . .
F2 F 0.17040(14) 0.24848(19) 0.67456(13) 0.0766(7) Uani 1 1 d . . . . .
O1 O 0.23339(12) 0.68400(14) 0.43541(9) 0.0358(4) Uani 1 1 d . . . . .
O2 O 0.27652(11) 0.61831(14) 0.56941(9) 0.0321(4) Uani 1 1 d . . . . .
N1 N 0.20893(12) 0.84657(15) 0.54244(11) 0.0259(4) Uani 1 1 d . . . . .
N2 N 0.35419(12) 0.83483(16) 0.52922(11) 0.0268(5) Uani 1 1 d . . . . .
C1 C 0.20168(16) 0.9973(2) 0.60224(15) 0.0358(6) Uani 1 1 d . . . . .
H1A H 0.1531 1.0117 0.5669 0.054 Uiso 1 1 calc R U . . .
H1B H 0.2299 1.0582 0.6167 0.054 Uiso 1 1 calc R U . . .
H1C H 0.1953 0.9676 0.6392 0.054 Uiso 1 1 calc R U . . .
C2 C 0.24320(15) 0.92637(19) 0.57721(13) 0.0284(5) Uani 1 1 d . . . . .
C3 C 0.31767(15) 0.95219(19) 0.59225(14) 0.0299(5) Uani 1 1 d . . . . .
H3 H 0.3382 1.0010 0.6251 0.036 Uiso 1 1 calc R U . . .
C4 C 0.36621(14) 0.91613(19) 0.56554(14) 0.0285(5) Uani 1 1 d . . . . .
C5 C 0.43465(17) 0.9787(2) 0.58022(18) 0.0432(7) Uani 1 1 d . . . . .
H5A H 0.4674 0.9749 0.6271 0.065 Uiso 1 1 calc R U . . .
H5B H 0.4198 1.0470 0.5683 0.065 Uiso 1 1 calc R U . . .
H5C H 0.4608 0.9546 0.5547 0.065 Uiso 1 1 calc R U . . .
C6 C 0.39764(14) 0.8186(2) 0.49163(13) 0.0287(5) Uani 1 1 d . . . . .
C7 C 0.37592(15) 0.8661(2) 0.42971(14) 0.0327(6) Uani 1 1 d . . . . .
C8 C 0.41601(17) 0.8463(2) 0.39227(15) 0.0375(6) Uani 1 1 d . . . . .
H8 H 0.4021 0.8773 0.3509 0.045 Uiso 1 1 calc R U . . .
C9 C 0.47554(17) 0.7820(3) 0.41489(16) 0.0423(7) Uani 1 1 d . . . . .
H9 H 0.5022 0.7697 0.3892 0.051 Uiso 1 1 calc R U . . .
C10 C 0.49604(17) 0.7357(3) 0.47514(16) 0.0429(7) Uani 1 1 d . . . . .
H10 H 0.5367 0.6918 0.4901 0.051 Uiso 1 1 calc R U . . .
C11 C 0.45777(15) 0.7525(2) 0.51459(14) 0.0343(6) Uani 1 1 d . . . . .
C12 C 0.48583(17) 0.7011(2) 0.58151(15) 0.0388(7) Uani 1 1 d . . . . .
H12 H 0.4473 0.7080 0.5987 0.047 Uiso 1 1 calc R U . . .
C13 C 0.4998(2) 0.5912(3) 0.57650(19) 0.0508(8) Uani 1 1 d . . . . .
H13A H 0.4576 0.5625 0.5397 0.076 Uiso 1 1 calc R U . . .
H13B H 0.5061 0.5584 0.6173 0.076 Uiso 1 1 calc R U . . .
H13C H 0.5445 0.5827 0.5693 0.076 Uiso 1 1 calc R U . . .
C14 C 0.5578(2) 0.7488(3) 0.63134(17) 0.0567(9) Uani 1 1 d . . . . .
H14A H 0.5954 0.7465 0.6140 0.085 Uiso 1 1 calc R U . . .
H14B H 0.5755 0.7129 0.6730 0.085 Uiso 1 1 calc R U . . .
H14C H 0.5481 0.8171 0.6386 0.085 Uiso 1 1 calc R U . . .
C15 C 0.31161(17) 0.9381(2) 0.40269(15) 0.0403(7) Uani 1 1 d . . . . .
H15 H 0.2882 0.9412 0.4342 0.048 Uiso 1 1 calc R U . . .
C16 C 0.3391(2) 1.0425(3) 0.3967(2) 0.0625(10) Uani 1 1 d . . . . .
H16A H 0.3753 1.0643 0.4398 0.094 Uiso 1 1 calc R U . . .
H16B H 0.2971 1.0879 0.3806 0.094 Uiso 1 1 calc R U . . .
H16C H 0.3622 1.0412 0.3658 0.094 Uiso 1 1 calc R U . . .
C17 C 0.2526(2) 0.9061(3) 0.33573(18) 0.0545(9) Uani 1 1 d . . . . .
H17A H 0.2749 0.9002 0.3045 0.082 Uiso 1 1 calc R U . . .
H17B H 0.2130 0.9549 0.3198 0.082 Uiso 1 1 calc R U . . .
H17C H 0.2323 0.8426 0.3402 0.082 Uiso 1 1 calc R U . . .
C18 C 0.12926(14) 0.83893(19) 0.52217(14) 0.0283(5) Uani 1 1 d . . . . .
C19 C 0.08137(16) 0.8730(2) 0.45877(15) 0.0341(6) Uani 1 1 d . . . . .
C20 C 0.00501(17) 0.8702(2) 0.44082(17) 0.0440(7) Uani 1 1 d . . . . .
H20 H -0.0277 0.8945 0.3990 0.053 Uiso 1 1 calc R U . . .
C21 C -0.02412(17) 0.8330(2) 0.48237(18) 0.0464(8) Uani 1 1 d . . . . .
H21 H -0.0760 0.8332 0.4694 0.056 Uiso 1 1 calc R U . . .
C22 C 0.02293(16) 0.7954(2) 0.54299(17) 0.0408(7) Uani 1 1 d . . . . .
H22 H 0.0027 0.7679 0.5707 0.049 Uiso 1 1 calc R U . . .
C23 C 0.10079(15) 0.7971(2) 0.56446(15) 0.0335(6) Uani 1 1 d . . . . .
C24 C 0.14961(17) 0.7526(3) 0.63147(15) 0.0408(7) Uani 1 1 d . . . . .
H24 H 0.2023 0.7661 0.6407 0.049 Uiso 1 1 calc R U . . .
C25 C 0.1342(2) 0.7984(3) 0.68757(18) 0.0584(10) Uani 1 1 d . . . . .
H25A H 0.1428 0.8693 0.6890 0.088 Uiso 1 1 calc R U . . .
H25B H 0.1673 0.7691 0.7295 0.088 Uiso 1 1 calc R U . . .
H25C H 0.0828 0.7859 0.6797 0.088 Uiso 1 1 calc R U . . .
C26 C 0.1392(2) 0.6409(3) 0.63081(18) 0.0507(8) Uani 1 1 d . . . . .
H26A H 0.0873 0.6259 0.6199 0.076 Uiso 1 1 calc R U . . .
H26B H 0.1704 0.6141 0.6742 0.076 Uiso 1 1 calc R U . . .
H26C H 0.1532 0.6115 0.5979 0.076 Uiso 1 1 calc R U . . .
C27 C 0.11132(17) 0.9121(2) 0.41084(15) 0.0388(7) Uani 1 1 d . . . . .
H27 H 0.1613 0.8823 0.4236 0.047 Uiso 1 1 calc R U . . .
C28 C 0.1216(2) 1.0234(3) 0.4161(2) 0.0592(10) Uani 1 1 d . . . . .
H28A H 0.0739 1.0551 0.4053 0.089 Uiso 1 1 calc R U . . .
H28B H 0.1417 1.0455 0.3854 0.089 Uiso 1 1 calc R U . . .
H28C H 0.1559 1.0408 0.4610 0.089 Uiso 1 1 calc R U . . .
C29 C 0.0634(2) 0.8815(3) 0.33925(17) 0.0520(8) Uani 1 1 d . . . . .
H29A H 0.0541 0.8108 0.3374 0.078 Uiso 1 1 calc R U . . .
H29B H 0.0893 0.8974 0.3119 0.078 Uiso 1 1 calc R U . . .
H29C H 0.0163 0.9168 0.3229 0.078 Uiso 1 1 calc R U . . .
C30 C 0.19717(16) 0.62715(19) 0.38934(13) 0.0313(6) Uani 1 1 d . . . . .
C37 C 0.23502(16) 0.5798(2) 0.35263(14) 0.0319(6) Uani 1 1 d . . . . .
C38 C 0.30100(17) 0.6230(2) 0.35540(15) 0.0392(7) Uani 1 1 d . . . . .
H38 H 0.3196 0.6811 0.3801 0.047 Uiso 1 1 calc R U . . .
C39 C 0.33820(19) 0.5802(3) 0.32206(16) 0.0451(8) Uani 1 1 d D . . . .
H39 H 0.3817 0.6095 0.3228 0.054 Uiso 1 1 calc R U . . .
C40 C 0.31091(19) 0.4938(3) 0.28754(16) 0.0455(8) Uani 1 1 d D . . . .
H40 H 0.3365 0.4651 0.2646 0.055 Uiso 0.15 1 calc R U P A 2
C41 C 0.24802(19) 0.4479(2) 0.28512(16) 0.0425(7) Uani 1 1 d D . . . .
H41 H 0.2314 0.3883 0.2618 0.051 Uiso 1 1 calc R U . . .
C42 C 0.20952(17) 0.4913(2) 0.31783(14) 0.0361(6) Uani 1 1 d . . . . .
H42 H 0.1661 0.4612 0.3166 0.043 Uiso 1 1 calc R U . . .
C43 C 0.31063(15) 0.5702(2) 0.62623(13) 0.0307(6) Uani 1 1 d . . . . .
C44 C 0.37466(16) 0.6239(2) 0.67761(13) 0.0335(6) Uani 1 1 d . . . . .
C45 C 0.36987(17) 0.7252(2) 0.68542(14) 0.0363(6) Uani 1 1 d . . . . .
H45 H 0.3239 0.7570 0.6616 0.044 Uiso 1 1 calc R U . . .
C46 C 0.42993(19) 0.7813(3) 0.72690(15) 0.0469(8) Uani 1 1 d . . . . .
H46 H 0.4244 0.8498 0.7308 0.056 Uiso 1 1 calc R U . . .
C47 C 0.4983(2) 0.7363(3) 0.76264(16) 0.0531(9) Uani 1 1 d . . . . .
H47 H 0.5398 0.7739 0.7902 0.064 Uiso 1 1 calc R U . . .
C48 C 0.50422(18) 0.6347(3) 0.75705(16) 0.0505(9) Uani 1 1 d . . . . .
H48 H 0.5498 0.6031 0.7823 0.061 Uiso 1 1 calc R U . . .
C49 C 0.44396(17) 0.5790(3) 0.71485(15) 0.0420(7) Uani 1 1 d . . . . .
H49 H 0.4495 0.5105 0.7111 0.050 Uiso 1 1 calc R U . . .
C50 C 0.28608(16) 0.4777(2) 0.63443(14) 0.0328(6) Uani 1 1 d . . . . .
C51 C 0.31215(18) 0.4287(2) 0.69777(16) 0.0406(7) Uani 1 1 d . . . . .
H51 H 0.3556 0.4522 0.7329 0.049 Uiso 1 1 calc R U . . .
C52 C 0.27613(19) 0.3498(3) 0.70846(17) 0.0458(8) Uani 1 1 d . . . . .
H52 H 0.2959 0.3168 0.7495 0.055 Uiso 1 1 calc R U . . .
C53 C 0.20762(19) 0.3178(2) 0.65621(18) 0.0452(8) Uani 1 1 d . . . . .
C54 C 0.17923(17) 0.3549(2) 0.59535(16) 0.0386(7) Uani 1 1 d . . . . .
H54 H 0.1311 0.3367 0.5648 0.046 Uiso 1 1 calc R U . . .
C55 C 0.22465(16) 0.4264(2) 0.57565(14) 0.0321(6) Uani 1 1 d . . . . .
H55 H 0.1907 0.4778 0.5469 0.038 Uiso 1 1 calc R U . . .
C56 C 0.30957(19) 0.2376(2) 0.56752(17) 0.0481(8) Uani 1 1 d . . . . .
H56A H 0.2706 0.1918 0.5649 0.072 Uiso 1 1 calc R U . . .
H56B H 0.3418 0.2510 0.6137 0.072 Uiso 1 1 calc R U . . .
H56C H 0.3387 0.2088 0.5461 0.072 Uiso 1 1 calc R U . . .
C57 C 0.33724(17) 0.4316(2) 0.51150(17) 0.0426(7) Uani 1 1 d . . . . .
H57A H 0.3486 0.4014 0.4772 0.064 Uiso 1 1 calc R U . . .
H57B H 0.3823 0.4352 0.5524 0.064 Uiso 1 1 calc R U . . .
H57C H 0.3178 0.4977 0.4978 0.064 Uiso 1 1 calc R U . . .
C58 C 0.19183(16) 0.3235(2) 0.44068(15) 0.0341(6) Uani 1 1 d . . . . .
C59 C 0.11838(16) 0.3557(2) 0.41595(16) 0.0379(6) Uani 1 1 d . . . . .
H59 H 0.1023 0.3926 0.4433 0.045 Uiso 1 1 calc R U . . .
C60 C 0.06817(18) 0.3341(2) 0.35136(17) 0.0445(7) Uani 1 1 d . . . . .
H60 H 0.0189 0.3575 0.3353 0.053 Uiso 1 1 calc R U . . .
C61 C 0.0903(2) 0.2788(2) 0.31092(17) 0.0496(8) Uani 1 1 d . . . . .
H61 H 0.0561 0.2641 0.2673 0.060 Uiso 1 1 calc R U . . .
C62 C 0.1628(2) 0.2446(2) 0.33441(17) 0.0473(8) Uani 1 1 d . . . . .
H62 H 0.1781 0.2065 0.3070 0.057 Uiso 1 1 calc R U . . .
C63 C 0.21269(18) 0.2669(2) 0.39839(16) 0.0404(7) Uani 1 1 d . . . . .
H63 H 0.2619 0.2434 0.4140 0.049 Uiso 1 1 calc R U . . .
F1 F 0.34619(14) 0.4528(2) 0.25434(12) 0.0584(6) Uani 0.85 1 d D . P B 1
C31 C 0.11723(14) 0.6106(6) 0.3742(2) 0.0323(11) Uani 0.85 1 d G U P C 1
C36 C 0.0642(2) 0.5931(5) 0.3100(2) 0.0367(9) Uani 0.85 1 d DG U P C 1
H36 H 0.0785 0.5908 0.2748 0.044 Uiso 0.85 1 calc R U P C 1
C35 C -0.01009(17) 0.5789(3) 0.29802(13) 0.0456(10) Uani 0.85 1 d DG U P C 1
H35 H -0.0460 0.5670 0.2546 0.055 Uiso 0.85 1 calc R U P C 1
C34 C -0.03132(13) 0.5822(3) 0.35019(14) 0.0476(10) Uani 0.85 1 d DG U P C 1
H34 H -0.0816 0.5726 0.3421 0.057 Uiso 0.85 1 calc R U P C 1
C33 C 0.02172(19) 0.5998(3) 0.41437(12) 0.0459(10) Uani 0.85 1 d DG U P C 1
H33 H 0.0074 0.6020 0.4497 0.055 Uiso 0.85 1 calc R U P C 1
C32 C 0.09600(17) 0.6140(5) 0.42639(17) 0.0371(9) Uani 0.85 1 d G U P C 1
H32 H 0.1319 0.6258 0.4698 0.045 Uiso 0.85 1 calc R U P C 1
F1A F -0.1047(6) 0.5702(11) 0.3098(8) 0.075(5) Uani 0.15 1 d D . P C 2
C31A C 0.1190(7) 0.603(4) 0.3683(17) 0.032(3) Uani 0.15 1 d G U P C 2
C36A C 0.0726(11) 0.588(3) 0.3016(15) 0.040(3) Uani 0.15 1 d DG U P C 2
H36A H 0.0933 0.5811 0.2707 0.048 Uiso 0.15 1 calc R U P C 2
C35A C -0.0042(10) 0.584(2) 0.2806(10) 0.048(3) Uani 0.15 1 d DG U P C 2
H35A H -0.0356 0.5743 0.2355 0.057 Uiso 0.15 1 calc R U P C 2
C34A C -0.0348(6) 0.5947(18) 0.3263(7) 0.048(3) Uani 0.15 1 d DG U P C 2
C33A C 0.0116(9) 0.609(2) 0.3930(8) 0.041(3) Uani 0.15 1 d DG U P C 2
H33A H -0.0091 0.6163 0.4239 0.050 Uiso 0.15 1 calc R U P C 2
C32A C 0.0885(9) 0.613(3) 0.4140(12) 0.040(3) Uani 0.15 1 d G U P C 2
H32A H 0.1198 0.6232 0.4591 0.049 Uiso 0.15 1 calc R U P C 2

loop_
_atom_site_aniso_label
_atom_site_aniso_U_11
_atom_site_aniso_U_22
_atom_site_aniso_U_33
_atom_site_aniso_U_23
_atom_site_aniso_U_13
_atom_site_aniso_U_12
Si1 0.0310(4) 0.0276(4) 0.0383(4) 0.0007(3) 0.0162(3) 0.0034(3)
Mg1 0.0253(4) 0.0227(4) 0.0277(4) -0.0007(3) 0.0138(3) -0.0016(3)
F2 0.0815(17) 0.0736(16) 0.0837(17) 0.0229(14) 0.0437(14) -0.0089(13)
O1 0.0459(12) 0.0312(10) 0.0306(10) -0.0052(8) 0.0164(9) -0.0082(9)
O2 0.0390(11) 0.0256(9) 0.0322(10) 0.0041(8) 0.0154(9) 0.0018(8)
N1 0.0250(10) 0.0240(10) 0.0320(11) -0.0008(9) 0.0154(9) -0.0008(8)
N2 0.0265(11) 0.0271(11) 0.0317(11) -0.0018(9) 0.0170(9) -0.0021(9)
C1 0.0340(15) 0.0326(14) 0.0449(17) -0.0087(13) 0.0207(13) -0.0020(12)
C2 0.0309(13) 0.0265(13) 0.0312(13) 0.0005(10) 0.0165(11) 0.0010(10)
C3 0.0337(14) 0.0249(12) 0.0337(14) -0.0086(11) 0.0167(12) -0.0052(11)
C4 0.0259(13) 0.0267(13) 0.0340(14) -0.0010(11) 0.0136(11) -0.0025(10)
C5 0.0377(16) 0.0392(16) 0.060(2) -0.0165(15) 0.0276(16) -0.0129(13)
C6 0.0278(13) 0.0293(13) 0.0337(14) -0.0041(11) 0.0175(12) -0.0060(10)
C7 0.0324(14) 0.0333(14) 0.0366(15) -0.0016(12) 0.0186(12) -0.0054(11)
C8 0.0396(16) 0.0424(16) 0.0367(15) -0.0007(13) 0.0221(13) -0.0088(13)
C9 0.0431(17) 0.0542(19) 0.0431(17) -0.0017(15) 0.0314(15) -0.0006(14)
C10 0.0392(16) 0.0502(18) 0.0497(18) 0.0041(15) 0.0289(15) 0.0089(14)
C11 0.0300(14) 0.0406(15) 0.0379(15) 0.0016(13) 0.0199(12) 0.0009(12)
C12 0.0365(15) 0.0443(17) 0.0446(17) 0.0073(14) 0.0257(14) 0.0087(13)
C13 0.056(2) 0.0425(18) 0.059(2) 0.0054(16) 0.0288(18) -0.0026(16)
C14 0.065(2) 0.055(2) 0.0395(18) 0.0037(16) 0.0120(17) -0.0089(18)
C15 0.0419(16) 0.0431(17) 0.0387(16) 0.0088(13) 0.0197(14) 0.0052(14)
C16 0.072(3) 0.0395(19) 0.072(3) 0.0088(19) 0.027(2) 0.0078(18)
C17 0.0466(19) 0.057(2) 0.052(2) 0.0066(18) 0.0137(17) 0.0018(16)
C18 0.0245(12) 0.0253(12) 0.0367(14) -0.0036(11) 0.0145(11) 0.0002(10)
C19 0.0306(14) 0.0261(13) 0.0421(16) 0.0040(12) 0.0119(13) 0.0033(11)
C20 0.0309(15) 0.0384(16) 0.0539(19) 0.0082(15) 0.0092(14) 0.0025(13)
C21 0.0257(14) 0.0407(17) 0.070(2) 0.0059(16) 0.0177(15) 0.0020(12)
C22 0.0327(15) 0.0357(15) 0.062(2) -0.0009(14) 0.0273(15) -0.0012(12)
C23 0.0284(14) 0.0340(14) 0.0428(16) -0.0007(12) 0.0195(13) 0.0002(11)
C24 0.0321(15) 0.0564(19) 0.0399(16) 0.0052(14) 0.0212(13) -0.0016(14)
C25 0.070(2) 0.066(2) 0.048(2) -0.0106(18) 0.0336(19) -0.021(2)
C26 0.061(2) 0.0509(19) 0.051(2) 0.0133(16) 0.0336(18) 0.0179(17)
C27 0.0345(15) 0.0394(16) 0.0354(16) 0.0061(13) 0.0080(13) 0.0007(12)
C28 0.080(3) 0.0433(19) 0.056(2) 0.0035(17) 0.030(2) -0.0163(18)
C29 0.057(2) 0.0466(19) 0.0432(19) 0.0055(15) 0.0119(17) 0.0001(16)
C30 0.0430(16) 0.0239(12) 0.0265(13) 0.0032(11) 0.0142(12) -0.0012(11)
C37 0.0404(15) 0.0274(13) 0.0300(14) 0.0014(11) 0.0170(12) -0.0017(11)
C38 0.0441(17) 0.0363(15) 0.0396(16) -0.0018(13) 0.0200(14) -0.0042(13)
C39 0.0450(18) 0.0499(19) 0.0484(19) -0.0001(15) 0.0274(16) -0.0029(15)
C40 0.054(2) 0.0475(18) 0.0429(17) 0.0020(15) 0.0285(16) 0.0129(15)
C41 0.059(2) 0.0330(15) 0.0399(16) -0.0053(13) 0.0248(15) 0.0008(14)
C42 0.0468(17) 0.0302(14) 0.0355(15) -0.0001(12) 0.0214(14) -0.0009(12)
C43 0.0329(14) 0.0325(14) 0.0299(14) 0.0029(11) 0.0164(12) 0.0067(11)
C44 0.0337(14) 0.0420(16) 0.0288(14) 0.0031(12) 0.0170(12) 0.0018(12)
C45 0.0357(15) 0.0416(16) 0.0323(14) -0.0012(13) 0.0150(12) -0.0005(12)
C46 0.054(2) 0.055(2) 0.0365(16) -0.0095(15) 0.0232(15) -0.0096(16)
C47 0.0482(19) 0.078(3) 0.0363(17) -0.0051(17) 0.0206(16) -0.0146(18)
C48 0.0329(16) 0.085(3) 0.0327(16) 0.0133(17) 0.0133(13) 0.0071(17)
C49 0.0386(16) 0.0548(19) 0.0349(16) 0.0102(14) 0.0177(14) 0.0089(14)
C50 0.0363(15) 0.0312(14) 0.0346(15) 0.0053(12) 0.0186(13) 0.0064(11)
C51 0.0442(17) 0.0413(17) 0.0374(16) 0.0092(13) 0.0181(14) 0.0043(13)
C52 0.0503(19) 0.0472(18) 0.0434(17) 0.0181(15) 0.0232(15) 0.0075(15)
C53 0.0530(19) 0.0386(16) 0.055(2) 0.0127(15) 0.0335(17) 0.0018(14)
C54 0.0395(16) 0.0339(15) 0.0481(17) 0.0041(13) 0.0239(14) 0.0023(12)
C55 0.0354(14) 0.0272(13) 0.0369(15) 0.0071(11) 0.0185(13) 0.0046(11)
C56 0.0509(19) 0.0337(16) 0.0521(19) 0.0053(15) 0.0141(16) 0.0136(14)
C57 0.0377(16) 0.0419(17) 0.0546(19) -0.0058(15) 0.0256(15) -0.0030(13)
C58 0.0376(15) 0.0258(13) 0.0423(16) 0.0015(12) 0.0201(13) -0.0006(11)
C59 0.0354(15) 0.0325(14) 0.0497(17) 0.0064(13) 0.0218(14) -0.0004(12)
C60 0.0359(16) 0.0349(16) 0.055(2) 0.0107(15) 0.0119(15) -0.0038(13)
C61 0.057(2) 0.0351(16) 0.0405(17) 0.0020(14) 0.0052(16) -0.0098(15)
C62 0.065(2) 0.0302(15) 0.0469(18) -0.0029(14) 0.0237(17) -0.0017(15)
C63 0.0458(17) 0.0334(15) 0.0448(17) 0.0000(13) 0.0217(15) 0.0044(13)
F1 0.0634(15) 0.0695(16) 0.0597(15) -0.0002(13) 0.0427(13) 0.0161(13)
C31 0.0400(17) 0.022(2) 0.037(2) -0.0016(16) 0.0183(15) -0.0002(14)
C36 0.0424(19) 0.0274(18) 0.042(2) -0.0016(16) 0.0196(15) 0.0005(16)
C35 0.0415(19) 0.0328(18) 0.055(3) 0.001(2) 0.0129(18) 0.0007(15)
C34 0.043(2) 0.037(2) 0.068(3) 0.005(2) 0.0283(19) 0.0053(15)
C33 0.054(2) 0.039(2) 0.056(2) 0.005(2) 0.0343(19) 0.0040(18)
C32 0.047(2) 0.0296(16) 0.041(2) -0.0032(19) 0.0252(16) 0.0015(16)
F1A 0.041(7) 0.059(9) 0.136(15) -0.009(9) 0.049(9) -0.007(7)
C31A 0.042(4) 0.022(5) 0.038(5) -0.005(4) 0.023(4) 0.004(4)
C36A 0.044(4) 0.026(4) 0.045(5) -0.006(5) 0.013(4) 0.002(4)
C35A 0.047(5) 0.033(4) 0.057(5) 0.004(5) 0.016(4) 0.000(4)
C34A 0.048(4) 0.036(5) 0.059(5) 0.008(5) 0.022(4) 0.000(4)
C33A 0.048(4) 0.035(5) 0.051(5) 0.005(5) 0.031(4) 0.005(4)
C32A 0.048(5) 0.030(4) 0.045(5) 0.001(5) 0.021(4) 0.002(4)

loop_
_atom_type_symbol
_atom_type_description
_atom_type_scat_dispersion_real
_atom_type_scat_dispersion_imag
_atom_type_scat_source
C C 0.0181 0.0091 'International Tables Vol C Tables 4.2.6.8 and 6.1.1.4'
H H 0.0000 0.0000 'International Tables Vol C Tables 4.2.6.8 and 6.1.1.4'
F F 0.0727 0.0534 'International Tables Vol C Tables 4.2.6.8 and 6.1.1.4'
Mg Mg 0.1719 0.1771 'International Tables Vol C Tables 4.2.6.8 and 6.1.1.4'
N N 0.0311 0.0180 'International Tables Vol C Tables 4.2.6.8 and 6.1.1.4'
O O 0.0492 0.0322 'International Tables Vol C Tables 4.2.6.8 and 6.1.1.4'
Si Si 0.2541 0.3302 'International Tables Vol C Tables 4.2.6.8 and 6.1.1.4'

loop_
_geom_angle_atom_site_label_1
_geom_angle_atom_site_label_2
_geom_angle_atom_site_label_3
_geom_angle
_geom_angle_site_symmetry_1
_geom_angle_site_symmetry_3
_geom_angle_publ_flag
C56 Si1 C55 110.33(14) . . ?
C56 Si1 C58 107.84(14) . . ?
C57 Si1 C55 111.12(13) . . ?
C57 Si1 C56 109.80(16) . . ?
C57 Si1 C58 107.10(14) . . ?
C58 Si1 C55 110.54(13) . . ?
O1 Mg1 N1 116.69(10) . . ?
O1 Mg1 N2 103.96(9) . . ?
O2 Mg1 O1 96.19(9) . . ?
O2 Mg1 N1 114.74(9) . . ?
O2 Mg1 N2 131.50(10) . . ?
N2 Mg1 N1 94.75(9) . . ?
C30 O1 Mg1 156.93(18) . . ?
C43 O2 Mg1 144.19(19) . . ?
C2 N1 Mg1 118.50(17) . . ?
C2 N1 C18 117.3(2) . . ?
C18 N1 Mg1 124.11(16) . . ?
C4 N2 Mg1 118.79(16) . . ?
C4 N2 C6 118.7(2) . . ?
C6 N2 Mg1 122.43(17) . . ?
H1A C1 H1B 109.5 . . ?
H1A C1 H1C 109.5 . . ?
H1B C1 H1C 109.5 . . ?
C2 C1 H1A 109.5 . . ?
C2 C1 H1B 109.5 . . ?
C2 C1 H1C 109.5 . . ?
N1 C2 C1 120.3(2) . . ?
N1 C2 C3 124.2(2) . . ?
C3 C2 C1 115.5(2) . . ?
C2 C3 H3 115.0 . . ?
C2 C3 C4 129.9(2) . . ?
C4 C3 H3 115.0 . . ?
N2 C4 C3 124.3(2) . . ?
N2 C4 C5 120.7(2) . . ?
C3 C4 C5 114.9(2) . . ?
C4 C5 H5A 109.5 . . ?
C4 C5 H5B 109.5 . . ?
C4 C5 H5C 109.5 . . ?
H5A C5 H5B 109.5 . . ?
H5A C5 H5C 109.5 . . ?
H5B C5 H5C 109.5 . . ?
C7 C6 N2 118.9(2) . . ?
C11 C6 N2 120.4(2) . . ?
C11 C6 C7 120.6(2) . . ?
C6 C7 C15 122.7(2) . . ?
C8 C7 C6 118.6(3) . . ?
C8 C7 C15 118.7(3) . . ?
C7 C8 H8 119.5 . . ?
C9 C8 C7 121.1(3) . . ?
C9 C8 H8 119.5 . . ?
C8 C9 H9 120.0 . . ?
C10 C9 C8 119.9(3) . . ?
C10 C9 H9 120.0 . . ?
C9 C10 H10 119.3 . . ?
C9 C10 C11 121.5(3) . . ?
C11 C10 H10 119.3 . . ?
C6 C11 C12 123.5(2) . . ?
C10 C11 C6 118.4(3) . . ?
C10 C11 C12 118.0(3) . . ?
C11 C12 H12 108.2 . . ?
C11 C12 C13 112.1(3) . . ?
C11 C12 C14 111.2(3) . . ?
C13 C12 H12 108.2 . . ?
C13 C12 C14 108.8(3) . . ?
C14 C12 H12 108.2 . . ?
C12 C13 H13A 109.5 . . ?
C12 C13 H13B 109.5 . . ?
C12 C13 H13C 109.5 . . ?
H13A C13 H13B 109.5 . . ?
H13A C13 H13C 109.5 . . ?
H13B C13 H13C 109.5 . . ?
C12 C14 H14A 109.5 . . ?
C12 C14 H14B 109.5 . . ?
C12 C14 H14C 109.5 . . ?
H14A C14 H14B 109.5 . . ?
H14A C14 H14C 109.5 . . ?
H14B C14 H14C 109.5 . . ?
C7 C15 H15 108.1 . . ?
C7 C15 C16 110.9(3) . . ?
C7 C15 C17 112.1(3) . . ?
C16 C15 H15 108.1 . . ?
C17 C15 H15 108.1 . . ?
C17 C15 C16 109.3(3) . . ?
C15 C16 H16A 109.5 . . ?
C15 C16 H16B 109.5 . . ?
C15 C16 H16C 109.5 . . ?
H16A C16 H16B 109.5 . . ?
H16A C16 H16C 109.5 . . ?
H16B C16 H16C 109.5 . . ?
C15 C17 H17A 109.5 . . ?
C15 C17 H17B 109.5 . . ?
C15 C17 H17C 109.5 . . ?
H17A C17 H17B 109.5 . . ?
H17A C17 H17C 109.5 . . ?
H17B C17 H17C 109.5 . . ?
C19 C18 N1 118.3(2) . . ?
C23 C18 N1 120.7(2) . . ?
C23 C18 C19 120.9(2) . . ?
C18 C19 C27 121.5(2) . . ?
C20 C19 C18 118.1(3) . . ?
C20 C19 C27 120.4(3) . . ?
C19 C20 H20 119.0 . . ?
C21 C20 C19 121.9(3) . . ?
C21 C20 H20 119.0 . . ?
C20 C21 H21 120.2 . . ?
C22 C21 C20 119.6(3) . . ?
C22 C21 H21 120.2 . . ?
C21 C22 H22 119.4 . . ?
C21 C22 C23 121.3(3) . . ?
C23 C22 H22 119.4 . . ?
C18 C23 C22 118.0(3) . . ?
C18 C23 C24 123.3(2) . . ?
C22 C23 C24 118.7(3) . . ?
C23 C24 H24 108.0 . . ?
C23 C24 C25 112.2(3) . . ?
C23 C24 C26 110.8(3) . . ?
C25 C24 H24 108.0 . . ?
C26 C24 H24 108.0 . . ?
C26 C24 C25 109.6(3) . . ?
C24 C25 H25A 109.5 . . ?
C24 C25 H25B 109.5 . . ?
C24 C25 H25C 109.5 . . ?
H25A C25 H25B 109.5 . . ?
H25A C25 H25C 109.5 . . ?
H25B C25 H25C 109.5 . . ?
C24 C26 H26A 109.5 . . ?
C24 C26 H26B 109.5 . . ?
C24 C26 H26C 109.5 . . ?
H26A C26 H26B 109.5 . . ?
H26A C26 H26C 109.5 . . ?
H26B C26 H26C 109.5 . . ?
C19 C27 H27 107.1 . . ?
C19 C27 C28 111.8(3) . . ?
C19 C27 C29 112.6(3) . . ?
C28 C27 H27 107.1 . . ?
C28 C27 C29 110.7(3) . . ?
C29 C27 H27 107.1 . . ?
C27 C28 H28A 109.5 . . ?
C27 C28 H28B 109.5 . . ?
C27 C28 H28C 109.5 . . ?
H28A C28 H28B 109.5 . . ?
H28A C28 H28C 109.5 . . ?
H28B C28 H28C 109.5 . . ?
C27 C29 H29A 109.5 . . ?
C27 C29 H29B 109.5 . . ?
C27 C29 H29C 109.5 . . ?
H29A C29 H29B 109.5 . . ?
H29A C29 H29C 109.5 . . ?
H29B C29 H29C 109.5 . . ?
O1 C30 C37 118.6(3) . . ?
O1 C30 C31 118.0(3) . . ?
O1 C30 C31A 125.0(16) . . ?
C37 C30 C31 123.4(3) . . ?
C31A C30 C37 116.4(16) . . ?
C38 C37 C30 118.4(3) . . ?
C42 C37 C30 122.1(3) . . ?
C42 C37 C38 119.4(3) . . ?
C37 C38 H38 120.0 . . ?
C39 C38 C37 120.0(3) . . ?
C39 C38 H38 120.0 . . ?
C38 C39 H39 120.5 . . ?
C38 C39 C40 119.0(3) . . ?
C40 C39 H39 120.5 . . ?
C39 C40 H40 118.6 . . ?
C41 C40 C39 122.8(3) . . ?
C41 C40 H40 118.6 . . ?
F1 C40 C39 119.3(3) . . ?
F1 C40 C41 117.9(3) . . ?
C40 C41 H41 120.7 . . ?
C40 C41 C42 118.5(3) . . ?
C42 C41 H41 120.7 . . ?
C37 C42 H42 119.9 . . ?
C41 C42 C37 120.2(3) . . ?
C41 C42 H42 119.9 . . ?
O2 C43 C44 114.8(2) . . ?
O2 C43 C50 120.3(3) . . ?
C50 C43 C44 124.9(3) . . ?
C45 C44 C43 119.7(3) . . ?
C45 C44 C49 116.9(3) . . ?
C49 C44 C43 123.0(3) . . ?
C44 C45 H45 118.7 . . ?
C46 C45 C44 122.7(3) . . ?
C46 C45 H45 118.7 . . ?
C45 C46 H46 120.1 . . ?
C45 C46 C47 119.8(3) . . ?
C47 C46 H46 120.1 . . ?
C46 C47 H47 120.6 . . ?
C46 C47 C48 118.8(3) . . ?
C48 C47 H47 120.6 . . ?
C47 C48 H48 119.5 . . ?
C47 C48 C49 121.1(3) . . ?
C49 C48 H48 119.5 . . ?
C44 C49 H49 119.7 . . ?
C48 C49 C44 120.7(3) . . ?
C48 C49 H49 119.7 . . ?
C43 C50 C51 123.0(3) . . ?
C43 C50 C55 119.7(2) . . ?
C51 C50 C55 117.2(3) . . ?
C50 C51 H51 118.9 . . ?
C52 C51 C50 122.3(3) . . ?
C52 C51 H51 118.9 . . ?
C51 C52 H52 120.6 . . ?
C51 C52 C53 118.8(3) . . ?
C53 C52 H52 120.6 . . ?
F2 C53 C52 114.3(3) . . ?
C54 C53 F2 121.2(3) . . ?
C54 C53 C52 124.4(3) . . ?
C53 C54 H54 120.3 . . ?
C53 C54 C55 119.5(3) . . ?
C55 C54 H54 120.3 . . ?
Si1 C55 H55 108.3 . . ?
C50 C55 Si1 110.32(18) . . ?
C50 C55 H55 108.3 . . ?
C54 C55 Si1 107.99(19) . . ?
C54 C55 C50 113.6(2) . . ?
C54 C55 H55 108.3 . . ?
Si1 C56 H56A 109.5 . . ?
Si1 C56 H56B 109.5 . . ?
Si1 C56 H56C 109.5 . . ?
H56A C56 H56B 109.5 . . ?
H56A C56 H56C 109.5 . . ?
H56B C56 H56C 109.5 . . ?
Si1 C57 H57A 109.5 . . ?
Si1 C57 H57B 109.5 . . ?
Si1 C57 H57C 109.5 . . ?
H57A C57 H57B 109.5 . . ?
H57A C57 H57C 109.5 . . ?
H57B C57 H57C 109.5 . . ?
C59 C58 Si1 124.9(2) . . ?
C59 C58 C63 117.3(3) . . ?
C63 C58 Si1 117.7(2) . . ?
C58 C59 H59 119.4 . . ?
C58 C59 C60 121.1(3) . . ?
C60 C59 H59 119.4 . . ?
C59 C60 H60 119.8 . . ?
C61 C60 C59 120.3(3) . . ?
C61 C60 H60 119.8 . . ?
C60 C61 H61 120.0 . . ?
C60 C61 C62 119.9(3) . . ?
C62 C61 H61 120.0 . . ?
C61 C62 H62 120.2 . . ?
C63 C62 C61 119.6(3) . . ?
C63 C62 H62 120.2 . . ?
C58 C63 H63 119.1 . . ?
C62 C63 C58 121.8(3) . . ?
C62 C63 H63 119.1 . . ?
C36 C31 C30 121.9(3) . . ?
C36 C31 C32 120.0 . . ?
C32 C31 C30 118.1(3) . . ?
C31 C36 H36 120.0 . . ?
C31 C36 C35 120.0 . . ?
C35 C36 H36 120.0 . . ?
C36 C35 H35 120.0 . . ?
C34 C35 C36 120.0 . . ?
C34 C35 H35 120.0 . . ?
C35 C34 H34 120.0 . . ?
C35 C34 C33 120.0 . . ?
C33 C34 H34 120.0 . . ?
C34 C33 H33 120.0 . . ?
C34 C33 C32 120.0 . . ?
C32 C33 H33 120.0 . . ?
C31 C32 H32 120.0 . . ?
C33 C32 C31 120.0 . . ?
C33 C32 H32 120.0 . . ?
C36A C31A C30 120.7(19) . . ?
C36A C31A C32A 120.0 . . ?
C32A C31A C30 118(2) . . ?
C31A C36A H36A 120.0 . . ?
C31A C36A C35A 120.0 . . ?
C35A C36A H36A 120.0 . . ?
C36A C35A H35A 120.0 . . ?
C34A C35A C36A 120.0 . . ?
C34A C35A H35A 120.0 . . ?
F1A C34A C35A 119.9(5) . . ?
F1A C34A C33A 118.5(4) . . ?
C35A C34A C33A 120.0 . . ?
C34A C33A H33A 120.0 . . ?
C32A C33A C34A 120.0 . . ?
C32A C33A H33A 120.0 . . ?
C31A C32A H32A 120.0 . . ?
C33A C32A C31A 120.0 . . ?
C33A C32A H32A 120.0 . . ?

loop_
_geom_bond_atom_site_label_1
_geom_bond_atom_site_label_2
_geom_bond_distance
_geom_bond_site_symmetry_2
_geom_bond_publ_flag
Si1 C55 1.910(3) . ?
Si1 C56 1.867(3) . ?
Si1 C57 1.858(3) . ?
Si1 C58 1.884(3) . ?
Mg1 O1 1.971(2) . ?
Mg1 O2 1.888(2) . ?
Mg1 N1 2.045(2) . ?
Mg1 N2 2.045(2) . ?
F2 C53 1.356(4) . ?
O1 C30 1.239(3) . ?
O2 C43 1.325(3) . ?
N1 C2 1.333(3) . ?
N1 C18 1.447(3) . ?
N2 C4 1.324(3) . ?
N2 C6 1.445(3) . ?
C1 H1A 0.9700 . ?
C1 H1B 0.9700 . ?
C1 H1C 0.9700 . ?
C1 C2 1.512(3) . ?
C2 C3 1.409(4) . ?
C3 H3 0.9400 . ?
C3 C4 1.410(4) . ?
C4 C5 1.510(4) . ?
C5 H5A 0.9700 . ?
C5 H5B 0.9700 . ?
C5 H5C 0.9700 . ?
C6 C7 1.412(4) . ?
C6 C11 1.400(4) . ?
C7 C8 1.395(4) . ?
C7 C15 1.510(4) . ?
C8 H8 0.9400 . ?
C8 C9 1.376(4) . ?
C9 H9 0.9400 . ?
C9 C10 1.376(4) . ?
C10 H10 0.9400 . ?
C10 C11 1.396(4) . ?
C11 C12 1.519(4) . ?
C12 H12 0.9900 . ?
C12 C13 1.523(4) . ?
C12 C14 1.529(5) . ?
C13 H13A 0.9700 . ?
C13 H13B 0.9700 . ?
C13 H13C 0.9700 . ?
C14 H14A 0.9700 . ?
C14 H14B 0.9700 . ?
C14 H14C 0.9700 . ?
C15 H15 0.9900 . ?
C15 C16 1.537(5) . ?
C15 C17 1.517(5) . ?
C16 H16A 0.9700 . ?
C16 H16B 0.9700 . ?
C16 H16C 0.9700 . ?
C17 H17A 0.9700 . ?
C17 H17B 0.9700 . ?
C17 H17C 0.9700 . ?
C18 C19 1.404(4) . ?
C18 C23 1.402(4) . ?
C19 C20 1.389(4) . ?
C19 C27 1.515(4) . ?
C20 H20 0.9400 . ?
C20 C21 1.373(5) . ?
C21 H21 0.9400 . ?
C21 C22 1.373(5) . ?
C22 H22 0.9400 . ?
C22 C23 1.406(4) . ?
C23 C24 1.517(4) . ?
C24 H24 0.9900 . ?
C24 C25 1.533(4) . ?
C24 C26 1.523(5) . ?
C25 H25A 0.9700 . ?
C25 H25B 0.9700 . ?
C25 H25C 0.9700 . ?
C26 H26A 0.9700 . ?
C26 H26B 0.9700 . ?
C26 H26C 0.9700 . ?
C27 H27 0.9900 . ?
C27 C28 1.516(5) . ?
C27 C29 1.527(4) . ?
C28 H28A 0.9700 . ?
C28 H28B 0.9700 . ?
C28 H28C 0.9700 . ?
C29 H29A 0.9700 . ?
C29 H29B 0.9700 . ?
C29 H29C 0.9700 . ?
C30 C37 1.465(4) . ?
C30 C31 1.487(4) . ?
C30 C31A 1.451(14) . ?
C37 C38 1.406(4) . ?
C37 C42 1.398(4) . ?
C38 H38 0.9400 . ?
C38 C39 1.372(4) . ?
C39 H39 0.9400 . ?
C39 C40 1.376(5) . ?
C40 H40 0.9400 . ?
C40 C41 1.370(5) . ?
C40 F1 1.331(3) . ?
C41 H41 0.9400 . ?
C41 C42 1.384(4) . ?
C42 H42 0.9400 . ?
C43 C44 1.489(4) . ?
C43 C50 1.380(4) . ?
C44 C45 1.388(4) . ?
C44 C49 1.405(4) . ?
C45 H45 0.9400 . ?
C45 C46 1.383(4) . ?
C46 H46 0.9400 . ?
C46 C47 1.387(5) . ?
C47 H47 0.9400 . ?
C47 C48 1.387(5) . ?
C48 H48 0.9400 . ?
C48 C49 1.387(5) . ?
C49 H49 0.9400 . ?
C50 C51 1.441(4) . ?
C50 C55 1.525(4) . ?
C51 H51 0.9400 . ?
C51 C52 1.357(4) . ?
C52 H52 0.9400 . ?
C52 C53 1.430(5) . ?
C53 C54 1.326(4) . ?
C54 H54 0.9400 . ?
C54 C55 1.504(4) . ?
C55 H55 0.9900 . ?
C56 H56A 0.9700 . ?
C56 H56B 0.9700 . ?
C56 H56C 0.9700 . ?
C57 H57A 0.9700 . ?
C57 H57B 0.9700 . ?
C57 H57C 0.9700 . ?
C58 C59 1.388(4) . ?
C58 C63 1.402(4) . ?
C59 H59 0.9400 . ?
C59 C60 1.390(5) . ?
C60 H60 0.9400 . ?
C60 C61 1.374(5) . ?
C61 H61 0.9400 . ?
C61 C62 1.383(5) . ?
C62 H62 0.9400 . ?
C62 C63 1.380(5) . ?
C63 H63 0.9400 . ?
C31 C36 1.3900 . ?
C31 C32 1.3900 . ?
C36 H36 0.9400 . ?
C36 C35 1.3900 . ?
C35 H35 0.9400 . ?
C35 C34 1.3900 . ?
C34 H34 0.9400 . ?
C34 C33 1.3900 . ?
C33 H33 0.9400 . ?
C33 C32 1.3900 . ?
C32 H32 0.9400 . ?
F1A C34A 1.314(5) . ?
C31A C36A 1.3900 . ?
C31A C32A 1.3900 . ?
C36A H36A 0.9400 . ?
C36A C35A 1.3900 . ?
C35A H35A 0.9400 . ?
C35A C34A 1.3900 . ?
C34A C33A 1.3900 . ?
C33A H33A 0.9400 . ?
C33A C32A 1.3900 . ?
C32A H32A 0.9400 . ?

loop_
_geom_torsion_atom_site_label_1
_geom_torsion_atom_site_label_2
_geom_torsion_atom_site_label_3
_geom_torsion_atom_site_label_4
_geom_torsion
_geom_torsion_site_symmetry_1
_geom_torsion_site_symmetry_2
_geom_torsion_site_symmetry_3
_geom_torsion_site_symmetry_4
_geom_torsion_publ_flag
Si1 C58 C59 C60 175.4(2) . . . . ?
Si1 C58 C63 C62 -176.2(2) . . . . ?
Mg1 O1 C30 C37 -130.2(5) . . . . ?
Mg1 O1 C30 C31 49.8(7) . . . . ?
Mg1 O1 C30 C31A 50(2) . . . . ?
Mg1 O2 C43 C44 -5.9(4) . . . . ?
Mg1 O2 C43 C50 173.9(2) . . . . ?
Mg1 N1 C2 C1 -168.0(2) . . . . ?
Mg1 N1 C2 C3 13.2(4) . . . . ?
Mg1 N1 C18 C19 -89.0(3) . . . . ?
Mg1 N1 C18 C23 89.9(3) . . . . ?
Mg1 N2 C4 C3 -12.6(4) . . . . ?
Mg1 N2 C4 C5 168.5(2) . . . . ?
Mg1 N2 C6 C7 96.1(3) . . . . ?
Mg1 N2 C6 C11 -80.4(3) . . . . ?
F2 C53 C54 C55 -175.8(3) . . . . ?
O1 Mg1 O2 C43 153.5(3) . . . . ?
O1 C30 C37 C38 -20.5(4) . . . . ?
O1 C30 C37 C42 156.5(3) . . . . ?
O1 C30 C31 C36 147.2(3) . . . . ?
O1 C30 C31 C32 -32.2(5) . . . . ?
O1 C30 C31A C36A 143.9(15) . . . . ?
O1 C30 C31A C32A -24(3) . . . . ?
O2 C43 C44 C45 39.7(3) . . . . ?
O2 C43 C44 C49 -133.5(3) . . . . ?
O2 C43 C50 C51 -169.3(2) . . . . ?
O2 C43 C50 C55 6.2(4) . . . . ?
N1 Mg1 O2 C43 -83.3(3) . . . . ?
N1 C2 C3 C4 13.9(5) . . . . ?
N1 C18 C19 C20 -176.7(2) . . . . ?
N1 C18 C19 C27 3.1(4) . . . . ?
N1 C18 C23 C22 177.5(2) . . . . ?
N1 C18 C23 C24 -3.3(4) . . . . ?
N2 Mg1 O2 C43 38.6(3) . . . . ?
N2 C6 C7 C8 -176.9(2) . . . . ?
N2 C6 C7 C15 3.6(4) . . . . ?
N2 C6 C11 C10 177.1(3) . . . . ?
N2 C6 C11 C12 -5.6(4) . . . . ?
C1 C2 C3 C4 -164.9(3) . . . . ?
C2 N1 C18 C19 94.6(3) . . . . ?
C2 N1 C18 C23 -86.4(3) . . . . ?
C2 C3 C4 N2 -14.3(5) . . . . ?
C2 C3 C4 C5 164.7(3) . . . . ?
C4 N2 C6 C7 -81.6(3) . . . . ?
C4 N2 C6 C11 102.0(3) . . . . ?
C6 N2 C4 C3 165.1(3) . . . . ?
C6 N2 C4 C5 -13.8(4) . . . . ?
C6 C7 C8 C9 -0.1(4) . . . . ?
C6 C7 C15 C16 115.3(3) . . . . ?
C6 C7 C15 C17 -122.2(3) . . . . ?
C6 C11 C12 C13 134.3(3) . . . . ?
C6 C11 C12 C14 -103.6(3) . . . . ?
C7 C6 C11 C10 0.7(4) . . . . ?
C7 C6 C11 C12 178.0(3) . . . . ?
C7 C8 C9 C10 0.4(5) . . . . ?
C8 C7 C15 C16 -64.2(4) . . . . ?
C8 C7 C15 C17 58.3(4) . . . . ?
C8 C9 C10 C11 -0.1(5) . . . . ?
C9 C10 C11 C6 -0.4(5) . . . . ?
C9 C10 C11 C12 -177.9(3) . . . . ?
C10 C11 C12 C13 -48.4(4) . . . . ?
C10 C11 C12 C14 73.7(4) . . . . ?
C11 C6 C7 C8 -0.5(4) . . . . ?
C11 C6 C7 C15 -179.9(3) . . . . ?
C15 C7 C8 C9 179.4(3) . . . . ?
C18 N1 C2 C1 8.5(4) . . . . ?
C18 N1 C2 C3 -170.3(3) . . . . ?
C18 C19 C20 C21 -1.8(5) . . . . ?
C18 C19 C27 C28 -93.0(4) . . . . ?
C18 C19 C27 C29 141.7(3) . . . . ?
C18 C23 C24 C25 125.4(3) . . . . ?
C18 C23 C24 C26 -111.7(3) . . . . ?
C19 C18 C23 C22 -3.5(4) . . . . ?
C19 C18 C23 C24 175.6(3) . . . . ?
C19 C20 C21 C22 -1.3(5) . . . . ?
C20 C19 C27 C28 86.8(4) . . . . ?
C20 C19 C27 C29 -38.5(4) . . . . ?
C20 C21 C22 C23 2.1(5) . . . . ?
C21 C22 C23 C18 0.3(5) . . . . ?
C21 C22 C23 C24 -178.9(3) . . . . ?
C22 C23 C24 C25 -55.4(4) . . . . ?
C22 C23 C24 C26 67.5(3) . . . . ?
C23 C18 C19 C20 4.3(4) . . . . ?
C23 C18 C19 C27 -175.9(3) . . . . ?
C27 C19 C20 C21 178.3(3) . . . . ?
C30 C37 C38 C39 179.5(3) . . . . ?
C30 C37 C42 C41 -178.4(3) . . . . ?
C30 C31 C36 C35 -179.4(6) . . . . ?
C30 C31 C32 C33 179.5(6) . . . . ?
C30 C31A C36A C35A -167(4) . . . . ?
C30 C31A C32A C33A 168(3) . . . . ?
C37 C30 C31 C36 -32.7(6) . . . . ?
C37 C30 C31 C32 147.8(3) . . . . ?
C37 C30 C31A C36A -36(3) . . . . ?
C37 C30 C31A C32A 156.1(13) . . . . ?
C37 C38 C39 C40 -1.6(5) . . . . ?
C38 C37 C42 C41 -1.5(4) . . . . ?
C38 C39 C40 C41 -0.3(5) . . . . ?
C38 C39 C40 F1 179.1(3) . . . . ?
C39 C40 C41 C42 1.2(5) . . . . ?
C40 C41 C42 C37 -0.3(5) . . . . ?
C42 C37 C38 C39 2.4(5) . . . . ?
C43 C44 C45 C46 -172.7(3) . . . . ?
C43 C44 C49 C48 173.1(3) . . . . ?
C43 C50 C51 C52 164.4(3) . . . . ?
C43 C50 C55 Si1 85.8(3) . . . . ?
C43 C50 C55 C54 -152.8(2) . . . . ?
C44 C43 C50 C51 10.5(4) . . . . ?
C44 C43 C50 C55 -174.0(2) . . . . ?
C44 C45 C46 C47 0.0(4) . . . . ?
C45 C44 C49 C48 -0.2(4) . . . . ?
C45 C46 C47 C48 -1.6(5) . . . . ?
C46 C47 C48 C49 2.2(5) . . . . ?
C47 C48 C49 C44 -1.4(5) . . . . ?
C49 C44 C45 C46 0.9(4) . . . . ?
C50 C43 C44 C45 -140.1(3) . . . . ?
C50 C43 C44 C49 46.8(4) . . . . ?
C50 C51 C52 C53 -3.7(5) . . . . ?
C51 C50 C55 Si1 -98.4(2) . . . . ?
C51 C50 C55 C54 23.0(3) . . . . ?
C51 C52 C53 F2 -170.7(3) . . . . ?
C51 C52 C53 C54 5.8(5) . . . . ?
C52 C53 C54 C55 7.9(5) . . . . ?
C53 C54 C55 Si1 101.0(3) . . . . ?
C53 C54 C55 C50 -21.6(4) . . . . ?
C55 Si1 C58 C59 6.4(3) . . . . ?
C55 Si1 C58 C63 -176.8(2) . . . . ?
C55 C50 C51 C52 -11.3(4) . . . . ?
C56 Si1 C58 C59 127.1(3) . . . . ?
C56 Si1 C58 C63 -56.1(3) . . . . ?
C57 Si1 C58 C59 -114.8(3) . . . . ?
C57 Si1 C58 C63 62.0(3) . . . . ?
C58 C59 C60 C61 1.1(5) . . . . ?
C59 C58 C63 C62 0.8(4) . . . . ?
C59 C60 C61 C62 -0.3(5) . . . . ?
C60 C61 C62 C63 -0.3(5) . . . . ?
C61 C62 C63 C58 0.0(5) . . . . ?
C63 C58 C59 C60 -1.3(4) . . . . ?
F1 C40 C41 C42 -178.1(3) . . . . ?
C31 C30 C37 C38 159.5(4) . . . . ?
C31 C30 C37 C42 -23.5(5) . . . . ?
C31 C30 C31A C36A 143(18) . . . . ?
C31 C30 C31A C32A -25(15) . . . . ?
C31 C36 C35 C34 0.0 . . . . ?
C36 C31 C32 C33 0.0 . . . . ?
C36 C35 C34 C33 0.0 . . . . ?
C35 C34 C33 C32 0.0 . . . . ?
C34 C33 C32 C31 0.0 . . . . ?
C32 C31 C36 C35 0.0 . . . . ?
F1A C34A C33A C32A 166(2) . . . . ?
C31A C30 C37 C38 160(2) . . . . ?
C31A C30 C37 C42 -23(2) . . . . ?
C31A C30 C31 C36 -34(17) . . . . ?
C31A C30 C31 C32 147(17) . . . . ?
C31A C36A C35A C34A 0.0 . . . . ?
C36A C31A C32A C33A 0.0 . . . . ?
C36A C35A C34A F1A -165(2) . . . . ?
C36A C35A C34A C33A 0.0 . . . . ?
C35A C34A C33A C32A 0.0 . . . . ?
C34A C33A C32A C31A 0.0 . . . . ?
C32A C31A C36A C35A 0.0 . . . . ?
